data_7236461
loop_
_publ_author_name
'Liu, Jiancai'
'Luo, Jie'
'Han, Qing'
'Cao, Jing'
'Chen, Lijuan'
'Song, You'
'Zhao, Junwei'

_publ_section_title
;
 Coexistence of long-range ferromagnetic ordering and spin-glass behavior
 observed in the first inorganic--organic hybrid 1-D oxalate-bridging
 nona-MnII sandwiched tungstoantimonate chain
;
_journal_issue 8
_journal_name_full 'Journal of Materials Chemistry C'
_journal_page_first 2043
_journal_paper_doi 10.1039/C6TC05479J
_journal_volume 5
_journal_year 2017
_chemical_formula_moiety '0.5(C12 Mn18 Na4 O212 Sb4 W36), 17(O)'
_chemical_formula_sum 'C6 H94 Mn9 Na2 O123 Sb2 W18'
_chemical_formula_weight 6228.05
_space_group_crystal_system monoclinic
_space_group_IT_number 15
_space_group_name_Hall '-C 2yc'
_space_group_name_H-M_alt 'C 1 2/c 1'
_atom_sites_solution_hydrogens constr
_atom_sites_solution_primary direct
_atom_sites_solution_secondary difmap
_audit_creation_date 2016-12-18
_audit_creation_method
;
Olex2 1.2
(compiled 2016.02.19 svn.r3266 for OlexSys, GUI svn.r5155)
;
_audit_update_record
;
2016-12-18 deposited with the CCDC.
2017-01-19 downloaded from the CCDC.
;
_cell_angle_alpha 90.00
_cell_angle_beta 106.140(4)
_cell_angle_gamma 90.00
_cell_formula_units_Z 4
_cell_length_a 18.061(4)
_cell_length_b 27.381(6)
_cell_length_c 23.825(5)
_cell_measurement_reflns_used 6984
_cell_measurement_temperature 296(2)
_cell_measurement_theta_max 28.083
_cell_measurement_theta_min 2.522
_cell_volume 11318(4)
_computing_cell_refinement 'Bruker XSCANS'
_computing_data_collection 'Bruker XSCANS'
_computing_data_reduction 'Bruker SHELXTL'
_computing_molecular_graphics 'Olex2 (Dolomanov et al., 2009)'
_computing_publication_material 'Olex2 (Dolomanov et al., 2009)'
_computing_structure_refinement 'XH (Sheldrick, 2008)'
_computing_structure_solution 'SIR2004 (Burla et al., 2007)'
_diffrn_ambient_temperature 296.15
_diffrn_measured_fraction_theta_full 0.989
_diffrn_measured_fraction_theta_max 0.989
_diffrn_measurement_device_type 'Bruker P4'
_diffrn_measurement_method '\w scans'
_diffrn_radiation_monochromator graphite
_diffrn_radiation_type MoK\a
_diffrn_radiation_wavelength 0.71073
_diffrn_reflns_av_R_equivalents 0.0621
_diffrn_reflns_av_unetI/netI 0.0696
_diffrn_reflns_limit_h_max 21
_diffrn_reflns_limit_h_min -16
_diffrn_reflns_limit_k_max 32
_diffrn_reflns_limit_k_min -31
_diffrn_reflns_limit_l_max 28
_diffrn_reflns_limit_l_min -27
_diffrn_reflns_number 28233
_diffrn_reflns_theta_full 25.00
_diffrn_reflns_theta_max 25.00
_diffrn_reflns_theta_min 1.73
_diffrn_source 'fine-focus sealed tube'
_exptl_absorpt_coefficient_mu 19.777
_exptl_absorpt_correction_T_max 0.7457
_exptl_absorpt_correction_T_min 0.3707
_exptl_absorpt_correction_type multi-scan
_exptl_absorpt_process_details
'SADABS-2008/1 (Bruker,2008) was used for absorption correction. wR2(int) was 0.1559 before and 0.0610 after correction. The Ratio of minimum to maximum transmission is 0.4971. The \l/2 correction factor is 0.0015.'
_exptl_crystal_colour red
_exptl_crystal_density_diffrn 3.655
_exptl_crystal_density_method 'not measured'
_exptl_crystal_description rhombus
_exptl_crystal_F_000 11180
_exptl_crystal_size_max 0.48
_exptl_crystal_size_mid 0.26
_exptl_crystal_size_min 0.22
_refine_diff_density_max 2.774
_refine_diff_density_min -2.631
_refine_diff_density_rms 0.372
_refine_ls_extinction_method none
_refine_ls_goodness_of_fit_ref 1.021
_refine_ls_hydrogen_treatment undef
_refine_ls_matrix_type full
_refine_ls_number_parameters 658
_refine_ls_number_reflns 9863
_refine_ls_number_restraints 12
_refine_ls_restrained_S_all 1.023
_refine_ls_R_factor_all 0.0727
_refine_ls_R_factor_gt 0.0459
_refine_ls_shift/su_max 0.001
_refine_ls_shift/su_mean 0.000
_refine_ls_structure_factor_coef Fsqd
_refine_ls_weighting_details 'calc w=1/[\s^2^(Fo^2^)+(0.0665P)^2^+0.0000P] where P=(Fo^2^+2Fc^2^)/3'
_refine_ls_weighting_scheme calc
_refine_ls_wR_factor_gt 0.1148
_refine_ls_wR_factor_ref 0.1243
_reflns_number_gt 7145
_reflns_number_total 9863
_reflns_threshold_expression >2sigma(I)
_cod_data_source_file c6tc05479j2.cif
_cod_data_source_block 1
_cod_database_code 7236461
_olex2_refinement_description
;
1. Uiso/Uaniso restraints and constraints
Uanis(C3) \\sim Ueq, Uanis(Mn6) \\sim Ueq: with sigma of 0.01 and sigma for
terminal atoms of 0.02
2. Others
 Fixed Sof: Mn6(0.25) Mn6'(0.25) O8W(0.15) O8W'(0.35) O15W(0.5) O16W(0.5)
 O17W(0.5) O18W(0.5) O20W(0.5) O24W(0.5)
 Fixed Uiso: O7W(0.07907) O10W(0.09602) O11W(0.09866) O12W(0.09785)
 O13W(0.09083) O19W(0.08711)
;
_olex2_submission_special_instructions 'No special instructions were received'

loop_
_space_group_symop_id
_space_group_symop_operation_xyz
1 'x, y, z'
2 '-x, y, -z+1/2'
3 'x+1/2, y+1/2, z'
4 '-x+1/2, y+1/2, -z+1/2'
5 '-x, -y, -z'
6 'x, -y, z-1/2'
7 '-x+1/2, -y+1/2, -z'
8 'x+1/2, -y+1/2, z-1/2'

loop_
_atom_site_label
_atom_site_type_symbol
_atom_site_fract_x
_atom_site_fract_y
_atom_site_fract_z
_atom_site_U_iso_or_equiv
_atom_site_adp_type
_atom_site_occupancy
_atom_site_calc_flag
_atom_site_site_symmetry_order
_atom_site_refinement_flags_posn
_atom_site_refinement_flags_adp
_atom_site_refinement_flags_occupancy
Sb1 Sb 0.36670(6) -0.30138(3) 0.25685(4) 0.0131(2) Uani 1 d 1 . . .
Na1 Na 0.4546(4) -0.2762(2) 0.5763(3) 0.0271(14) Uani 1 d 1 . . .
W1 W 0.36554(4) -0.41128(2) 0.33920(3) 0.01788(15) Uani 1 d 1 . . .
W2 W 0.29451(4) -0.41087(2) 0.17674(3) 0.01911(16) Uani 1 d 1 . . .
W3 W 0.26401(4) -0.30521(2) 0.10502(3) 0.01747(15) Uani 1 d 1 . . .
W4 W 0.30070(4) -0.18806(2) 0.18570(3) 0.01854(15) Uani 1 d 1 . . .
W5 W 0.36468(4) -0.18808(2) 0.33153(3) 0.02083(16) Uani 1 d 1 . . .
W6 W 0.39903(4) -0.30560(2) 0.41217(3) 0.01936(16) Uani 1 d 1 . . .
W7 W 0.21708(4) -0.33955(2) 0.34651(3) 0.02115(16) Uani 1 d 1 . . .
W8 W 0.14608(4) -0.33915(2) 0.18450(3) 0.02205(16) Uani 1 d 1 . . .
W9 W 0.18263(4) -0.22193(2) 0.26562(3) 0.02193(16) Uani 1 d 1 . . .
Mn1 Mn 0.55729(13) -0.23980(7) 0.37900(10) 0.0183(5) Uani 1 d 1 . . .
Mn2 Mn 0.5000 -0.17993(11) 0.2500 0.0197(7) Uani 1 d 2 S T P
Mn3 Mn 0.5000 -0.42056(12) 0.2500 0.0227(7) Uani 1 d 2 S T P
Mn4 Mn 0.44268(14) -0.36476(8) 0.12149(10) 0.0223(5) Uani 1 d 1 . . .
Mn5 Mn 0.39132(17) -0.54480(9) 0.39647(11) 0.0360(7) Uani 1 d 1 . . .
Mn6 Mn 0.5000 0.0275(4) 0.2500 0.069(4) Uani 0.50 d 2 S TU P
Mn6' Mn 0.4913(6) 0.0290(3) 0.2218(4) 0.0051(19) Uiso 0.25 d 1 . . .
O1 O 0.3809(6) -0.4705(3) 0.3653(4) 0.021(2) Uani 1 d 1 . . .
O2 O 0.4077(6) -0.3768(3) 0.4135(4) 0.018(2) Uani 1 d 1 . . .
O3 O 0.3319(5) -0.3316(3) 0.3212(4) 0.016(2) Uani 1 d 1 . . .
O4 O 0.2633(6) -0.4022(4) 0.3546(4) 0.026(2) Uani 1 d 1 . . .
O5 O 0.4517(6) -0.3953(3) 0.3181(4) 0.021(2) Uani 1 d 1 . . .
O6 O 0.3105(6) -0.4222(3) 0.2589(4) 0.020(2) Uani 1 d 1 . . .
O7 O 0.2885(6) -0.4700(4) 0.1507(4) 0.029(3) Uani 1 d 1 . . .
O8 O 0.1849(6) -0.4025(3) 0.1718(5) 0.027(3) Uani 1 d 1 . . .
O9 O 0.3970(6) -0.3950(3) 0.1905(4) 0.019(2) Uani 1 d 1 . . .
O10 O 0.2777(5) -0.3311(3) 0.1981(4) 0.017(2) Uani 1 d 1 . . .
O11 O 0.2711(6) -0.3773(3) 0.1027(4) 0.025(2) Uani 1 d 1 . . .
O12 O 0.2391(7) -0.2954(4) 0.0312(4) 0.028(3) Uani 1 d 1 . . .
O13 O 0.1565(6) -0.3169(4) 0.1119(5) 0.027(3) Uani 1 d 1 . . .
O14 O 0.3685(5) -0.3014(3) 0.1281(4) 0.015(2) Uani 1 d 1 . . .
O15 O 0.2553(6) -0.2406(3) 0.1340(4) 0.020(2) Uani 1 d 1 . . .
O16 O 0.2883(6) -0.1393(4) 0.1379(5) 0.027(3) Uani 1 d 1 . . .
O17 O 0.2002(6) -0.1819(3) 0.2047(4) 0.020(2) Uani 1 d 1 . . .
O18 O 0.3055(5) -0.2420(3) 0.2604(4) 0.012(2) Uani 1 d 1 . . .
O19 O 0.3970(5) -0.2114(3) 0.1897(4) 0.018(2) Uani 1 d 1 . . .
O20 O 0.3422(6) -0.1520(3) 0.2574(5) 0.027(3) Uani 1 d 1 . . .
O21 O 0.3944(7) -0.1401(4) 0.3803(5) 0.032(3) Uani 1 d 1 . . .
O22 O 0.2511(6) -0.1829(4) 0.3218(5) 0.026(3) Uani 1 d 1 . . .
O23 O 0.4546(6) -0.2114(4) 0.3189(4) 0.023(2) Uani 1 d 1 . . .
O24 O 0.3660(6) -0.2401(4) 0.3838(4) 0.025(2) Uani 1 d 1 . . .
O25 O 0.4369(7) -0.2948(4) 0.4849(4) 0.029(3) Uani 1 d 1 . . .
O26 O 0.4811(6) -0.3015(3) 0.3811(4) 0.016(2) Uani 1 d 1 . . .
O27 O 0.2909(6) -0.3173(4) 0.4147(4) 0.024(2) Uani 1 d 1 . . .
O28 O 0.1409(6) -0.3517(4) 0.3747(5) 0.035(3) Uani 1 d 1 . . .
O29 O 0.1966(6) -0.2737(4) 0.3215(4) 0.027(3) Uani 1 d 1 . . .
O30 O 0.1705(6) -0.3556(4) 0.2653(4) 0.028(3) Uani 1 d 1 . . .
O31 O 0.0481(6) -0.3503(4) 0.1630(5) 0.033(3) Uani 1 d 1 . . .
O32 O 0.1471(6) -0.2732(4) 0.2094(4) 0.021(2) Uani 1 d 1 . . .
O33 O 0.0943(7) -0.1984(4) 0.2677(5) 0.040(3) Uani 1 d 1 . . .
O34 O 0.5251(7) -0.1155(4) 0.3083(5) 0.037(3) Uani 1 d 1 . . .
O35 O 0.5243(9) -0.0340(6) 0.3112(7) 0.075(5) Uiso 1 d 1 . . .
O36 O 0.4054(6) -0.3504(4) 0.0276(4) 0.028(3) Uani 1 d 1 . . .
O37 O 0.4254(7) -0.4379(4) 0.0777(5) 0.034(3) Uani 1 d 1 . . .
O38 O 0.4061(9) -0.4724(4) -0.0113(5) 0.050(4) Uani 1 d 1 . . .
O39 O 0.3965(9) -0.3840(4) -0.0604(5) 0.046(4) Uani 1 d 1 . . .
O1W O 0.5991(6) -0.2503(4) 0.4744(5) 0.034(3) Uani 1 d 1 . . .
O2W O 0.5749(7) -0.1646(4) 0.4134(5) 0.042(3) Uani 1 d 1 . . .
O3W O 0.5000 -0.4974(10) 0.2500 0.094(8) Uiso 1 d 2 S T P
O4W O 0.2682(8) -0.5468(4) 0.3736(8) 0.072(5) Uani 1 d 1 . . .
O5W O 0.5133(11) -0.5384(7) 0.4056(8) 0.096(6) Uiso 1 d 1 . . .
O6W O 0.3842(10) -0.5934(5) 0.3206(6) 0.070(5) Uani 1 d 1 . . .
O7W O 0.3822(10) 0.0315(6) 0.2561(7) 0.079 Uiso 1 d 1 . . .
O8W O 0.5000 0.108(3) 0.2500 0.07(2) Uiso 0.30 d 2 S T P
O8W' O 0.535(2) 0.0913(12) 0.2812(15) 0.034(8) Uiso 0.35 d 1 . . .
O9W O 0.5780(8) -0.2903(5) 0.5960(6) 0.053(4) Uani 1 d 1 . . .
O10W O 0.4405(12) -0.2002(7) 0.5526(9) 0.096 Uiso 1 d 1 . . .
O11W O 0.4739(11) -0.2437(7) 0.6597(8) 0.099 Uiso 1 d 1 . . .
O12W O 0.3181(12) -0.2744(7) 0.5697(8) 0.098 Uiso 1 d 1 . . .
O13W O 0.4486(11) -0.3479(7) 0.6090(8) 0.091 Uiso 1 d 1 . . .
O14W O 0.5285(9) -0.2281(6) 0.5454(6) 0.071(5) Uani 1 d 1 . . .
O15W O 0.5724(17) -0.0378(11) 0.4411(12) 0.062(8) Uiso 0.50 d 1 . . .
O16W O 0.564(2) 0.0588(13) 0.0773(15) 0.087(11) Uiso 0.50 d 1 . . .
O17W O 0.878(2) 0.0811(12) 0.5091(14) 0.079(10) Uiso 0.50 d 1 . . .
O18W O 0.6871(18) 0.3911(11) 0.3722(13) 0.068(9) Uiso 0.50 d 1 . . .
O19W O 0.4543(11) 0.0623(6) 0.1412(8) 0.087 Uiso 1 d 1 . . .
O20W O 0.6346(17) 0.4498(10) 0.2832(12) 0.060(8) Uiso 0.50 d 1 . . .
O21W O 1.0285(14) 0.3525(9) 0.5127(10) 0.128(8) Uiso 1 d 1 . . .
O22W O 0.8018(12) 0.4464(7) 0.2585(8) 0.099(6) Uiso 1 d 1 . . .
O23W O 0.6958(11) 0.0309(7) 0.4112(8) 0.095(6) Uiso 1 d 1 . . .
O24W O 0.763(2) 0.0155(14) 0.5368(16) 0.094(12) Uiso 0.50 d 1 . . .
O25W O 0.5000 0.0000 0.5000 0.095(8) Uiso 1 d 2 S T P
O26W O 0.7148(10) 0.0975(7) -0.0214(6) 0.083(5) Uani 1 d 1 . . .
O27W O 0.6558(9) 0.0405(5) 0.4868(6) 0.068(4) Uani 1 d 1 . . .
C1 C 0.4040(10) -0.3855(5) -0.0052(8) 0.034(4) Uani 1 d 1 . . .
C2 C 0.4145(10) -0.4373(5) 0.0249(7) 0.025(4) Uani 1 d 1 . . .
C3 C 0.5141(10) -0.0764(6) 0.2832(8) 0.036(4) Uani 1 d 1 . U .

loop_
_atom_site_aniso_label
_atom_site_aniso_U_11
_atom_site_aniso_U_22
_atom_site_aniso_U_33
_atom_site_aniso_U_23
_atom_site_aniso_U_13
_atom_site_aniso_U_12
Sb1 0.0135(5) 0.0082(4) 0.0180(5) 0.0009(4) 0.0049(4) 0.0001(4)
Na1 0.023(4) 0.035(4) 0.023(3) -0.008(3) 0.006(3) 0.001(3)
W1 0.0188(4) 0.0118(3) 0.0245(3) 0.0055(2) 0.0087(3) -0.0016(2)
W2 0.0174(4) 0.0119(3) 0.0263(4) 0.0003(2) 0.0032(3) -0.0038(2)
W3 0.0137(3) 0.0167(3) 0.0198(3) 0.0043(2) 0.0010(3) -0.0008(2)
W4 0.0148(3) 0.0115(3) 0.0298(4) 0.0057(2) 0.0070(3) 0.0054(2)
W5 0.0176(4) 0.0153(3) 0.0305(4) -0.0052(3) 0.0083(3) 0.0023(2)
W6 0.0185(4) 0.0218(3) 0.0187(3) -0.0016(2) 0.0067(3) -0.0026(2)
W7 0.0177(4) 0.0216(3) 0.0272(4) 0.0030(3) 0.0112(3) -0.0016(2)
W8 0.0138(4) 0.0237(3) 0.0279(4) 0.0018(3) 0.0044(3) -0.0047(3)
W9 0.0155(3) 0.0189(3) 0.0337(4) 0.0030(3) 0.0106(3) 0.0050(3)
Mn1 0.0159(13) 0.0126(11) 0.0254(13) -0.0028(9) 0.0044(11) -0.0014(9)
Mn2 0.0179(19) 0.0125(15) 0.0283(19) 0.000 0.0055(16) 0.000
Mn3 0.0157(19) 0.0329(19) 0.0190(17) 0.000 0.0040(15) 0.000
Mn4 0.0253(14) 0.0177(11) 0.0233(13) 0.0027(10) 0.0057(11) 0.0008(10)
Mn5 0.0506(19) 0.0209(13) 0.0355(15) 0.0085(11) 0.0103(14) -0.0027(12)
Mn6 0.062(7) 0.026(5) 0.105(9) 0.000 0.003(8) 0.000
O1 0.020(6) 0.014(5) 0.031(6) 0.005(4) 0.007(5) -0.003(4)
O2 0.024(6) 0.018(5) 0.013(5) 0.007(4) 0.008(5) 0.006(4)
O3 0.012(6) 0.012(5) 0.018(5) 0.004(4) -0.005(4) 0.004(4)
O4 0.018(6) 0.034(6) 0.028(6) 0.001(5) 0.010(5) -0.008(5)
O5 0.034(7) 0.009(5) 0.020(5) 0.000(4) 0.010(5) -0.007(4)
O6 0.024(6) 0.015(5) 0.020(5) -0.005(4) 0.005(5) -0.010(4)
O7 0.038(7) 0.015(5) 0.032(6) 0.003(5) 0.005(6) -0.005(5)
O8 0.025(6) 0.014(5) 0.041(7) 0.007(5) 0.006(6) -0.001(4)
O9 0.016(6) 0.018(5) 0.022(5) 0.001(4) 0.004(5) 0.005(4)
O10 0.014(6) 0.009(5) 0.028(6) -0.006(4) 0.003(5) -0.001(4)
O11 0.019(6) 0.020(5) 0.037(6) -0.014(5) 0.010(5) -0.013(4)
O12 0.033(7) 0.027(6) 0.021(6) 0.005(5) 0.001(5) 0.007(5)
O13 0.014(6) 0.024(6) 0.034(6) 0.008(5) -0.006(5) -0.003(4)
O14 0.014(6) 0.009(5) 0.018(5) 0.001(4) 0.000(4) -0.003(4)
O15 0.019(6) 0.018(5) 0.026(6) 0.007(4) 0.011(5) 0.006(4)
O16 0.026(7) 0.022(6) 0.033(6) 0.003(5) 0.007(5) 0.002(5)
O17 0.015(6) 0.013(5) 0.033(6) 0.011(4) 0.010(5) 0.005(4)
O18 0.009(5) 0.011(5) 0.012(5) 0.001(4) -0.001(4) 0.001(4)
O19 0.010(5) 0.018(5) 0.022(6) 0.002(4) -0.001(5) 0.002(4)
O20 0.029(7) 0.007(5) 0.049(7) -0.004(5) 0.019(6) 0.005(4)
O21 0.034(7) 0.023(6) 0.043(7) -0.016(5) 0.015(6) 0.000(5)
O22 0.021(6) 0.023(6) 0.035(7) -0.006(5) 0.007(5) 0.010(5)
O23 0.026(6) 0.019(5) 0.027(6) 0.000(4) 0.014(5) 0.001(4)
O24 0.022(6) 0.026(6) 0.024(6) -0.011(5) 0.002(5) 0.001(5)
O25 0.041(8) 0.020(6) 0.025(6) -0.006(4) 0.007(6) -0.003(5)
O26 0.017(6) 0.020(5) 0.010(5) 0.005(4) 0.003(4) 0.002(4)
O27 0.025(7) 0.029(6) 0.022(6) 0.004(5) 0.016(5) 0.003(5)
O28 0.027(7) 0.038(7) 0.043(7) 0.007(6) 0.016(6) -0.006(5)
O29 0.035(7) 0.027(6) 0.020(6) 0.002(5) 0.009(5) 0.003(5)
O30 0.035(7) 0.016(5) 0.034(6) 0.005(5) 0.009(6) -0.007(5)
O31 0.011(6) 0.054(8) 0.027(6) 0.002(5) -0.005(5) -0.009(5)
O32 0.009(5) 0.030(6) 0.022(6) -0.002(4) 0.000(5) 0.007(4)
O33 0.033(8) 0.038(7) 0.050(8) -0.009(6) 0.012(7) 0.014(6)
O34 0.041(8) 0.017(6) 0.057(8) -0.013(5) 0.019(7) -0.007(5)
O36 0.033(7) 0.019(6) 0.028(6) -0.002(5) 0.000(5) 0.007(5)
O37 0.052(9) 0.019(6) 0.025(7) 0.000(5) 0.000(6) 0.008(5)
O38 0.099(12) 0.016(6) 0.026(7) 0.006(5) 0.002(7) 0.000(6)
O39 0.092(11) 0.024(6) 0.020(7) -0.001(5) 0.015(7) -0.008(6)
O1W 0.020(6) 0.040(7) 0.041(7) -0.008(6) 0.005(6) -0.010(5)
O2W 0.053(9) 0.022(6) 0.050(8) -0.022(5) 0.015(7) -0.002(6)
O4W 0.044(9) 0.022(7) 0.137(14) 0.009(8) 0.003(10) -0.001(6)
O6W 0.119(15) 0.049(9) 0.047(9) -0.024(7) 0.034(9) -0.028(9)
O9W 0.055(10) 0.047(8) 0.060(9) -0.017(7) 0.020(8) 0.009(7)
O14W 0.070(12) 0.087(12) 0.056(10) -0.015(8) 0.018(9) -0.002(9)
O26W 0.090(14) 0.101(13) 0.046(9) -0.030(9) -0.002(9) -0.003(11)
O27W 0.078(12) 0.056(9) 0.080(11) 0.016(8) 0.042(9) 0.020(8)
C1 0.037(11) 0.015(8) 0.044(12) -0.010(8) -0.001(9) 0.002(7)
C2 0.032(10) 0.019(8) 0.032(10) -0.007(7) 0.021(8) 0.001(7)
C3 0.031(8) 0.017(7) 0.065(8) -0.019(6) 0.021(7) -0.003(6)

loop_
_atom_type_symbol
_atom_type_description
_atom_type_scat_dispersion_real
_atom_type_scat_dispersion_imag
_atom_type_scat_source
C C 0.0033 0.0016 'International Tables Vol C Tables 4.2.6.8 and 6.1.1.4'
H H 0.0000 0.0000 'International Tables Vol C Tables 4.2.6.8 and 6.1.1.4'
O O 0.0106 0.0060 'International Tables Vol C Tables 4.2.6.8 and 6.1.1.4'
Mn Mn 0.3368 0.7283 'International Tables Vol C Tables 4.2.6.8 and 6.1.1.4'
Sb Sb -0.5866 1.5461 'International Tables Vol C Tables 4.2.6.8 and 6.1.1.4'
W W -0.8490 6.8722 'International Tables Vol C Tables 4.2.6.8 and 6.1.1.4'
Na Na 0.0362 0.0249 'International Tables Vol C Tables 4.2.6.8 and 6.1.1.4'

loop_
_geom_angle_atom_site_label_1
_geom_angle_atom_site_label_2
_geom_angle_atom_site_label_3
_geom_angle
_geom_angle_site_symmetry_1
_geom_angle_site_symmetry_3
O10 Sb1 O3 90.3(4) . .
O18 Sb1 O3 90.5(4) . .
O18 Sb1 O10 90.8(4) . .
O25 Na1 O9W 91.7(5) . .
O25 Na1 O12W 94.4(6) . .
O9W Na1 O12W 167.6(7) . .
O10W Na1 O25 89.4(6) . .
O10W Na1 O9W 105.4(7) . .
O10W Na1 O12W 85.4(7) . .
O11W Na1 O25 168.6(7) . .
O11W Na1 O9W 88.9(7) . .
O11W Na1 O10W 79.4(8) . .
O11W Na1 O12W 87.3(7) . .
O11W Na1 O13W 93.2(7) . .
O11W Na1 O14W 96.2(7) . .
O13W Na1 O25 98.2(6) . .
O13W Na1 O9W 84.9(7) . .
O13W Na1 O10W 167.0(8) . .
O13W Na1 O12W 83.6(7) . .
O13W Na1 O14W 142.4(7) . .
O14W Na1 O25 74.4(5) . .
O14W Na1 O9W 59.0(6) . .
O14W Na1 O10W 49.9(7) . .
O14W Na1 O12W 133.1(7) . .
O1 W1 O2 98.2(4) . .
O1 W1 O3 167.0(4) . .
O1 W1 O4 96.6(4) . .
O1 W1 O5 105.1(4) . .
O1 W1 O6 101.4(4) . .
O2 W1 O3 74.1(3) . .
O2 W1 O4 85.5(4) . .
O4 W1 O3 72.7(4) . .
O5 W1 O2 89.2(4) . .
O5 W1 O3 85.5(4) . .
O5 W1 O4 158.2(4) . .
O5 W1 O6 90.4(4) . .
O6 W1 O2 159.7(4) . .
O6 W1 O3 85.7(4) . .
O6 W1 O4 87.3(4) . .
O6 W2 O8 86.8(4) . .
O6 W2 O10 85.4(4) . .
O6 W2 O11 160.2(4) . .
O7 W2 O6 101.0(4) . .
O7 W2 O8 97.3(5) . .
O7 W2 O9 104.2(5) . .
O7 W2 O10 168.2(4) . .
O7 W2 O11 98.2(4) . .
O8 W2 O10 73.0(4) . .
O9 W2 O6 89.9(4) . .
O9 W2 O8 158.5(4) . .
O9 W2 O10 85.7(4) . .
O9 W2 O11 90.3(4) . .
O11 W2 O8 85.9(4) . .
O11 W2 O10 74.9(4) . .
O11 W3 O10 74.1(4) . .
O11 W3 O13 85.1(4) . .
O12 W3 O10 167.7(4) . .
O12 W3 O11 97.3(5) . .
O12 W3 O13 97.1(5) . .
O12 W3 O14 104.8(5) . .
O12 W3 O15 101.6(4) . .
O13 W3 O10 73.6(4) . .
O14 W3 O10 84.3(4) . .
O14 W3 O11 89.8(4) . .
O14 W3 O13 157.9(4) . .
O14 W3 O15 91.2(4) . .
O15 W3 O10 86.2(4) . .
O15 W3 O11 160.1(4) . .
O15 W3 O13 86.6(4) . .
O15 W4 O17 87.5(4) . .
O15 W4 O18 86.1(3) . .
O15 W4 O20 159.8(4) . .
O16 W4 O15 101.7(4) . .
O16 W4 O17 97.1(4) . .
O16 W4 O18 167.9(4) . .
O16 W4 O19 104.6(5) . .
O16 W4 O20 97.8(5) . .
O17 W4 O18 73.7(3) . .
O19 W4 O15 90.1(4) . .
O19 W4 O17 158.2(4) . .
O19 W4 O18 84.5(4) . .
O19 W4 O20 90.2(4) . .
O20 W4 O17 84.9(4) . .
O20 W4 O18 73.9(4) . .
O20 W5 O18 73.7(4) . .
O20 W5 O22 84.9(4) . .
O21 W5 O18 169.1(4) . .
O21 W5 O20 99.8(5) . .
O21 W5 O22 98.0(5) . .
O21 W5 O23 104.4(5) . .
O21 W5 O24 100.6(5) . .
O22 W5 O18 72.9(4) . .
O23 W5 O18 84.7(4) . .
O23 W5 O20 89.9(4) . .
O23 W5 O22 157.5(4) . .
O23 W5 O24 89.8(4) . .
O24 W5 O18 85.4(4) . .
O24 W5 O20 159.0(4) . .
O24 W5 O22 87.4(4) . .
O2 W6 O3 73.9(3) . .
O2 W6 O27 85.1(4) . .
O24 W6 O2 159.7(4) . .
O24 W6 O3 85.9(4) . .
O24 W6 O27 87.1(4) . .
O25 W6 O2 98.6(4) . .
O25 W6 O3 167.7(4) . .
O25 W6 O24 101.0(4) . .
O25 W6 O26 105.0(5) . .
O25 W6 O27 96.7(5) . .
O26 W6 O2 89.8(4) . .
O26 W6 O3 84.9(4) . .
O26 W6 O24 90.5(4) . .
O26 W6 O27 158.2(4) . .
O27 W6 O3 73.3(4) . .
O4 W7 O3 73.2(4) . .
O4 W7 O29 158.7(4) . .
O4 W7 O30 87.3(4) . .
O27 W7 O3 74.1(4) . .
O27 W7 O4 91.1(4) . .
O27 W7 O29 89.6(4) . .
O27 W7 O30 159.8(4) . .
O28 W7 O3 170.2(4) . .
O28 W7 O4 99.4(5) . .
O28 W7 O27 100.1(5) . .
O28 W7 O29 101.4(5) . .
O28 W7 O30 100.0(5) . .
O29 W7 O3 86.6(4) . .
O29 W7 O30 84.8(4) . .
O30 W7 O3 86.2(4) . .
O8 W8 O10 72.7(4) . .
O13 W8 O8 90.7(4) . .
O13 W8 O10 74.8(4) . .
O13 W8 O30 161.0(4) . .
O13 W8 O32 89.2(4) . .
O30 W8 O8 87.4(4) . .
O30 W8 O10 86.6(4) . .
O31 W8 O8 100.5(5) . .
O31 W8 O10 169.8(4) . .
O31 W8 O13 98.0(5) . .
O31 W8 O30 100.8(5) . .
O31 W8 O32 100.4(5) . .
O32 W8 O8 158.9(4) . .
O32 W8 O10 86.9(4) . .
O32 W8 O30 85.9(4) . .
O17 W9 O18 74.5(4) . .
O17 W9 O32 89.0(4) . .
O22 W9 O17 90.0(5) . .
O22 W9 O18 74.0(4) . .
O22 W9 O29 89.6(4) . .
O22 W9 O32 159.3(4) . .
O29 W9 O17 159.1(4) . .
O29 W9 O18 85.3(4) . .
O29 W9 O32 84.1(4) . .
O32 W9 O18 85.9(4) . .
O33 W9 O17 99.0(5) . .
O33 W9 O18 171.8(4) . .
O33 W9 O22 101.4(5) . .
O33 W9 O29 101.5(5) . .
O33 W9 O32 99.2(5) . .
O14 Mn1 O1W 86.4(4) 2_655 .
O14 Mn1 O2W 136.0(4) 2_655 .
O19 Mn1 O14 81.3(4) 2_655 2_655
O19 Mn1 O26 131.8(4) 2_655 .
O19 Mn1 O1W 136.9(4) 2_655 .
O19 Mn1 O2W 84.3(4) 2_655 .
O23 Mn1 O14 131.4(4) . 2_655
O23 Mn1 O19 78.8(4) . 2_655
O23 Mn1 O26 82.1(4) . .
O23 Mn1 O1W 135.9(4) . .
O23 Mn1 O2W 85.3(4) . .
O26 Mn1 O14 79.0(3) . 2_655
O26 Mn1 O1W 85.0(4) . .
O26 Mn1 O2W 137.6(4) . .
O2W Mn1 O1W 76.5(4) . .
O19 Mn2 O19 133.6(5) . 2_655
O19 Mn2 O23 77.3(4) 2_655 .
O19 Mn2 O23 84.9(4) 2_655 2_655
O19 Mn2 O23 84.9(4) . .
O19 Mn2 O23 77.3(4) . 2_655
O19 Mn2 O34 135.6(4) 2_655 2_655
O19 Mn2 O34 85.1(4) 2_655 .
O19 Mn2 O34 135.6(4) . .
O19 Mn2 O34 85.1(4) . 2_655
O23 Mn2 O23 134.0(5) 2_655 .
O23 Mn2 O34 84.1(4) 2_655 2_655
O23 Mn2 O34 84.1(4) . .
O23 Mn2 O34 136.5(4) 2_655 .
O23 Mn2 O34 136.5(4) . 2_655
O34 Mn2 O34 74.2(7) 2_655 .
O5 Mn3 O5 142.6(5) 2_655 .
O9 Mn3 O5 81.6(4) . 2_655
O9 Mn3 O5 86.2(4) 2_655 2_655
O9 Mn3 O5 86.2(4) . .
O9 Mn3 O5 81.6(4) 2_655 .
O9 Mn3 O9 141.5(5) 2_655 .
O3W Mn3 O5 108.7(2) . .
O3W Mn3 O5 108.7(2) . 2_655
O3W Mn3 O9 109.2(3) . .
O3W Mn3 O9 109.2(3) . 2_655
O5 Mn4 O14 132.6(3) 2_655 .
O5 Mn4 O26 83.3(4) 2_655 2_655
O5 Mn4 O37 87.0(4) 2_655 .
O9 Mn4 O5 78.8(4) . 2_655
O9 Mn4 O14 83.3(3) . .
O9 Mn4 O26 132.8(4) . 2_655
O9 Mn4 O37 88.7(4) . .
O14 Mn4 O26 77.5(3) . 2_655
O14 Mn4 O37 136.2(4) . .
O26 Mn4 O37 133.7(4) 2_655 .
O36 Mn4 O5 134.4(4) . 2_655
O36 Mn4 O9 139.5(4) . .
O36 Mn4 O14 84.9(4) . .
O36 Mn4 O26 81.3(4) . 2_655
O36 Mn4 O37 73.8(4) . .
O1 Mn5 O38 96.7(4) . 6_546
O1 Mn5 O39 171.2(4) . 6_546
O1 Mn5 O5W 86.9(6) . .
O1 Mn5 O6W 107.8(5) . .
O38 Mn5 O39 75.2(4) 6_546 6_546
O38 Mn5 O6W 155.5(5) 6_546 .
O39 Mn5 O6W 80.4(5) 6_546 .
O4W Mn5 O1 87.2(4) . .
O4W Mn5 O38 95.1(6) . 6_546
O4W Mn5 O39 90.1(5) . 6_546
O4W Mn5 O5W 170.8(7) . .
O4W Mn5 O6W 87.5(6) . .
O5W Mn5 O38 92.6(6) . 6_546
O5W Mn5 O39 96.6(6) . 6_546
O5W Mn5 O6W 87.5(7) . .
Mn6' Mn6 Mn6' 173(3) . 2_655
Mn6' Mn6 O35 133.2(17) . .
Mn6' Mn6 O35 54.0(14) 2_655 .
Mn6' Mn6 O35 54.0(14) . 2_655
Mn6' Mn6 O35 133.2(17) 2_655 2_655
Mn6' Mn6 O7W 83.6(10) . 2_655
Mn6' Mn6 O7W 83.6(10) 2_655 .
Mn6' Mn6 O7W 96.1(10) 2_655 2_655
Mn6' Mn6 O7W 96.1(10) . .
Mn6' Mn6 O8W 86.4(15) 2_655 .
Mn6' Mn6 O8W 86.4(15) . .
Mn6' Mn6 O8W' 107.5(18) . .
Mn6' Mn6 O8W' 107.5(18) 2_655 2_655
Mn6' Mn6 O8W' 65.5(16) 2_655 .
Mn6' Mn6 O8W' 65.5(16) . 2_655
O35 Mn6 O35 79.5(9) 2_655 .
O35 Mn6 O8W 140.3(5) 2_655 .
O35 Mn6 O8W 140.3(5) . .
O7W Mn6 O35 93.7(6) 2_655 .
O7W Mn6 O35 93.7(6) . 2_655
O7W Mn6 O35 90.8(6) 2_655 2_655
O7W Mn6 O35 90.8(6) . .
O7W Mn6 O7W 174.2(10) . 2_655
O7W Mn6 O8W 87.1(5) . .
O7W Mn6 O8W 87.1(5) 2_655 .
O8W' Mn6 O35 158.9(11) 2_655 .
O8W' Mn6 O35 117.0(11) 2_655 2_655
O8W' Mn6 O35 158.9(11) . 2_655
O8W' Mn6 O35 117.0(11) . .
O8W' Mn6 O7W 98.8(11) 2_655 2_655
O8W' Mn6 O7W 98.8(11) . .
O8W' Mn6 O7W 75.8(11) 2_655 .
O8W' Mn6 O7W 75.8(11) . 2_655
O8W' Mn6 O8W 25.6(11) . .
O8W' Mn6 O8W 25.6(11) 2_655 .
O8W' Mn6 O8W' 51(2) . 2_655
Mn6 Mn6' Mn6' 3.6(15) . 2_655
Mn6 Mn6' O35 109.9(16) . 2_655
Mn6 Mn6' O7W 67.9(9) . .
Mn6 Mn6' O7W 79.4(11) . 2_655
Mn6 Mn6' O8W 77.0(16) . .
Mn6 Mn6' O8W' 95.0(18) . 2_655
Mn6 Mn6' O8W' 56.3(16) . .
Mn6 Mn6' O19W 156.5(17) . .
Mn6' Mn6' O35 113.5(6) 2_655 2_655
Mn6' Mn6' O7W 79.3(11) 2_655 2_655
Mn6' Mn6' O7W 67.7(9) 2_655 .
Mn6' Mn6' O8W 73.4(6) 2_655 .
Mn6' Mn6' O8W' 52.8(9) 2_655 .
Mn6' Mn6' O8W' 91.5(12) 2_655 2_655
Mn6' Mn6' O19W 153.0(6) 2_655 .
O35 Mn6' O7W 97.5(8) 2_655 .
O35 Mn6' O7W 98.9(8) 2_655 2_655
O35 Mn6' O8W 172.5(9) 2_655 .
O35 Mn6' O8W' 162.9(12) 2_655 .
O35 Mn6' O19W 92.5(8) 2_655 .
O7W Mn6' O7W 146.8(6) 2_655 .
O7W Mn6' O8W 85.2(6) 2_655 .
O7W Mn6' O8W' 70.0(10) 2_655 .
O8W Mn6' O7W 82.1(6) . .
O8W' Mn6' O35 149.2(14) 2_655 2_655
O8W' Mn6' O7W 86.7(10) . .
O8W' Mn6' O7W 103.4(13) 2_655 2_655
O8W' Mn6' O7W 74.8(12) 2_655 .
O8W' Mn6' O8W 24.6(9) . .
O8W' Mn6' O8W 23.6(14) 2_655 .
O8W' Mn6' O8W' 48(2) 2_655 .
O8W' Mn6' O19W 61.4(12) 2_655 .
O19W Mn6' O7W 104.8(8) . 2_655
O19W Mn6' O7W 103.1(8) . .
O19W Mn6' O8W 80.3(8) . .
O19W Mn6' O8W' 102.7(11) . .
W1 O1 Mn5 176.0(6) . .
W6 O2 W1 117.1(4) . .
Sb1 O3 W1 114.8(4) . .
Sb1 O3 W6 113.7(4) . .
Sb1 O3 W7 137.1(4) . .
W1 O3 W6 94.4(3) . .
W1 O3 W7 94.2(3) . .
W6 O3 W7 93.4(3) . .
W7 O4 W1 119.9(5) . .
W1 O5 Mn3 133.4(5) . .
W1 O5 Mn4 124.2(5) . 2_655
Mn3 O5 Mn4 98.9(4) . 2_655
W1 O6 W2 151.6(5) . .
W8 O8 W2 120.1(5) . .
W2 O9 Mn3 134.0(5) . .
W2 O9 Mn4 121.6(5) . .
Mn3 O9 Mn4 100.5(4) . .
Sb1 O10 W2 114.7(4) . .
Sb1 O10 W3 114.0(4) . .
Sb1 O10 W8 137.2(5) . .
W2 O10 W8 94.2(3) . .
W3 O10 W2 93.8(3) . .
W3 O10 W8 93.6(4) . .
W2 O11 W3 116.6(5) . .
W8 O13 W3 117.9(5) . .
W3 O14 Mn1 128.9(5) . 2_655
W3 O14 Mn4 122.0(4) . .
Mn1 O14 Mn4 101.7(4) 2_655 .
W3 O15 W4 148.9(6) . .
W9 O17 W4 118.4(5) . .
Sb1 O18 W4 113.4(4) . .
Sb1 O18 W5 114.3(4) . .
Sb1 O18 W9 138.6(4) . .
W4 O18 W9 93.4(3) . .
W5 O18 W4 93.9(3) . .
W5 O18 W9 93.7(3) . .
W4 O19 Mn1 129.8(5) . 2_655
W4 O19 Mn2 121.2(5) . .
Mn1 O19 Mn2 101.8(4) 2_655 .
W4 O20 W5 118.0(5) . .
W9 O22 W5 119.5(5) . .
W5 O23 Mn1 130.7(5) . .
W5 O23 Mn2 120.8(5) . .
Mn1 O23 Mn2 101.9(4) . .
W5 O24 W6 150.3(6) . .
W6 O25 Na1 165.1(7) . .
W6 O26 Mn1 129.8(5) . .
W6 O26 Mn4 122.7(4) . 2_655
Mn1 O26 Mn4 101.7(4) . 2_655
W7 O27 W6 119.2(5) . .
W7 O29 W9 153.7(6) . .
W8 O30 W7 150.6(6) . .
W8 O32 W9 152.2(6) . .
C3 O34 Mn2 114.6(11) . .
Mn6' O35 Mn6 16.1(4) 2_655 .
C3 O35 Mn6 111.3(12) . .
C3 O35 Mn6' 127.4(14) . 2_655
C1 O36 Mn4 117.1(10) . .
C2 O37 Mn4 115.6(9) . .
C2 O38 Mn5 118.4(10) . 6_545
C1 O39 Mn5 115.4(9) . 6_545
Mn6 O7W Mn6' 16.0(3) . .
Mn6 O7W Mn6' 17.0(3) . 2_655
Mn6' O7W Mn6' 33.0(5) 2_655 .
Mn6 O8W Mn6' 16.6(6) . 2_655
Mn6 O8W Mn6' 16.6(6) . .
Mn6' O8W Mn6' 33.2(13) . 2_655
O8W' O8W Mn6 61(5) . .
O8W' O8W Mn6 61(5) 2_655 .
O8W' O8W Mn6' 75(6) 2_655 2_655
O8W' O8W Mn6' 75(6) . .
O8W' O8W Mn6' 48(5) 2_655 .
O8W' O8W Mn6' 48(5) . 2_655
O8W' O8W O8W' 122(10) 2_655 .
Mn6 O8W' Mn6' 16.2(4) . .
Mn6' O8W' Mn6 19.5(5) 2_655 .
Mn6' O8W' Mn6' 35.6(8) 2_655 .
O8W O8W' Mn6 93(6) . .
O8W O8W' Mn6' 80(5) . .
O8W O8W' Mn6' 109(6) . 2_655
O8W O8W' O8W' 29(5) . 2_655
O8W' O8W' Mn6 64.4(11) 2_655 .
O8W' O8W' Mn6' 80.3(13) 2_655 2_655
O8W' O8W' Mn6' 51.8(10) 2_655 .
O14W O10W Na1 64.8(8) . .
O10W O14W Na1 65.3(8) . .
O36 C1 O39 127.0(15) . .
O36 C1 C2 115.6(15) . .
O39 C1 C2 117.3(13) . .
O37 C2 O38 130.2(15) . .
O37 C2 C1 116.4(13) . .
O38 C2 C1 113.3(14) . .
O34 C3 O35 122.8(17) . .
O34 C3 C3 118.3(10) . 2_655
O35 C3 C3 118.9(11) . 2_655

loop_
_geom_bond_atom_site_label_1
_geom_bond_atom_site_label_2
_geom_bond_distance
_geom_bond_site_symmetry_2
Sb1 O3 1.993(9) .
Sb1 O10 1.988(9) .
Sb1 O18 1.980(9) .
Na1 O25 2.172(11) .
Na1 O9W 2.180(15) .
Na1 O10W 2.155(19) .
Na1 O11W 2.116(19) .
Na1 O12W 2.43(2) .
Na1 O13W 2.126(19) .
Na1 O14W 2.145(17) .
W1 O1 1.731(9) .
W1 O2 1.963(9) .
W1 O3 2.272(8) .
W1 O4 1.995(10) .
W1 O5 1.817(10) .
W1 O6 1.919(9) .
W2 O6 1.922(9) .
W2 O7 1.727(10) .
W2 O8 1.964(10) .
W2 O9 1.839(10) .
W2 O10 2.281(9) .
W2 O11 1.929(10) .
W3 O10 2.275(10) .
W3 O11 1.981(9) .
W3 O12 1.710(10) .
W3 O13 2.019(11) .
W3 O14 1.816(9) .
W3 O15 1.921(9) .
W4 O15 1.923(10) .
W4 O16 1.729(10) .
W4 O17 1.996(10) .
W4 O18 2.296(8) .
W4 O19 1.831(9) .
W4 O20 1.934(10) .
W5 O18 2.279(8) .
W5 O20 1.966(11) .
W5 O21 1.737(10) .
W5 O22 2.004(10) .
W5 O23 1.846(10) .
W5 O24 1.888(10) .
W6 O2 1.957(9) .
W6 O3 2.283(9) .
W6 O24 1.951(10) .
W6 O25 1.703(10) .
W6 O26 1.835(9) .
W6 O27 1.995(10) .
W7 O3 2.325(10) .
W7 O4 1.894(11) .
W7 O27 1.893(11) .
W7 O28 1.723(10) .
W7 O29 1.904(10) .
W7 O30 1.933(10) .
W8 O8 1.925(10) .
W8 O10 2.319(9) .
W8 O13 1.892(11) .
W8 O30 1.906(10) .
W8 O31 1.727(10) .
W8 O32 1.900(10) .
W9 O17 1.915(9) .
W9 O18 2.323(9) .
W9 O22 1.881(10) .
W9 O29 1.912(10) .
W9 O32 1.922(10) .
W9 O33 1.735(11) .
Mn1 O14 2.190(9) 2_655
Mn1 O19 2.171(10) 2_655
Mn1 O23 2.149(11) .
Mn1 O26 2.189(9) .
Mn1 O1W 2.206(11) .
Mn1 O2W 2.205(10) .
Mn2 O19 2.186(9) 2_655
Mn2 O19 2.186(9) .
Mn2 O23 2.204(10) 2_655
Mn2 O23 2.204(10) .
Mn2 O34 2.214(11) 2_655
Mn2 O34 2.214(11) .
Mn3 O5 2.158(9) 2_655
Mn3 O5 2.158(9) .
Mn3 O9 2.120(10) .
Mn3 O9 2.120(10) 2_655
Mn3 O3W 2.10(3) .
Mn4 O5 2.210(10) 2_655
Mn4 O9 2.197(10) .
Mn4 O14 2.223(9) .
Mn4 O26 2.224(9) 2_655
Mn4 O36 2.184(10) .
Mn4 O37 2.238(10) .
Mn5 O1 2.156(9) .
Mn5 O38 2.190(11) 6_546
Mn5 O39 2.195(11) 6_546
Mn5 O4W 2.138(15) .
Mn5 O5W 2.16(2) .
Mn5 O6W 2.220(13) .
Mn6 Mn6' 0.648(10) 2_655
Mn6 Mn6' 0.648(10) .
Mn6 O35 2.192(18) .
Mn6 O35 2.192(18) 2_655
Mn6 O7W 2.174(17) .
Mn6 O7W 2.174(17) 2_655
Mn6 O8W 2.21(8) .
Mn6 O8W' 1.94(3) 2_655
Mn6 O8W' 1.94(3) .
Mn6' Mn6' 1.29(2) 2_655
Mn6' O35 1.885(19) 2_655
Mn6' O7W 2.33(2) .
Mn6' O7W 2.20(2) 2_655
Mn6' O8W 2.26(8) .
Mn6' O8W' 1.77(3) 2_655
Mn6' O8W' 2.22(3) .
Mn6' O19W 2.06(2) .
O5 Mn4 2.210(10) 2_655
O14 Mn1 2.190(9) 2_655
O19 Mn1 2.171(10) 2_655
O26 Mn4 2.224(9) 2_655
O34 C3 1.215(19) .
O35 Mn6' 1.885(19) 2_655
O35 C3 1.33(2) .
O36 C1 1.234(18) .
O37 C2 1.220(18) .
O38 Mn5 2.190(11) 6_545
O38 C2 1.271(18) .
O39 Mn5 2.195(11) 6_545
O39 C1 1.28(2) .
O7W Mn6' 2.20(2) 2_655
O8W Mn6' 2.26(8) 2_655
O8W O8W' 0.96(4) .
O8W O8W' 0.96(4) 2_655
O8W' Mn6' 1.77(3) 2_655
O8W' O8W' 1.67(7) 2_655
O10W O14W 1.81(2) .
C1 C2 1.58(2) .
C3 C3 1.52(4) 2_655
